data_4307289
loop_
_publ_author_name
'Crystal A. Merrill'
'Anthony K. Cheetham'

_publ_section_title
;
Inorganic-Organic Framework Structures; M(II) Ethylenediphosphonates (M =
Co, Ni, Mn) and a Mn(II) Ethylenediphosphonato-phenanthroline
;
_journal_name_full 'Inorganic Chemistry'
_journal_page_first 278
_journal_page_last 284
_journal_paper_doi 10.1021/ic0618302
_journal_volume 46
_journal_year 2007
_chemical_formula_moiety 'C1 H4 Ni1 O4 P1'
_chemical_formula_sum 'C H4 Ni O4 P'
_chemical_formula_weight 169.72
_chemical_name_systematic
; 
 ? 
;
_space_group_IT_number 14
_symmetry_cell_setting monoclinic
_symmetry_space_group_name_Hall '-P 2yn'
_symmetry_space_group_name_H-M 'P 1 21/n 1'
_atom_sites_solution_hydrogens geom
_atom_sites_solution_primary direct
_atom_sites_solution_secondary difmap
_audit_creation_method SHELXL-97
_cell_angle_alpha 90.00
_cell_angle_beta 98.55(3)
_cell_angle_gamma 90.00
_cell_formula_units_Z 4
_cell_length_a 5.5807(11)
_cell_length_b 4.7205(9)
_cell_length_c 15.250(3)
_cell_measurement_temperature 293(2)
_cell_volume 397.28(14)
_computing_cell_refinement 'Bruker SMART'
_computing_data_collection 'Bruker SMART'
_computing_data_reduction 'Bruker SHELX-97 (Sheldrick, 1997)'
_computing_molecular_graphics 'Crystal Impact Diamond 3.0b'
_computing_structure_refinement 'Bruker SHELX-97 (Sheldrick, 1997)'
_computing_structure_solution 'Bruker SHELX-97 (Sheldrick, 1997)'
_diffrn_ambient_temperature 293(2)
_diffrn_measured_fraction_theta_full 0.988
_diffrn_measured_fraction_theta_max 0.988
_diffrn_measurement_device_type 'Bruker P4'
_diffrn_measurement_method '\w scans'
_diffrn_radiation_monochromator graphite
_diffrn_radiation_source 'fine-focus sealed tube'
_diffrn_radiation_type MoK\a
_diffrn_radiation_wavelength 0.71073
_diffrn_reflns_av_R_equivalents 0.0419
_diffrn_reflns_av_sigmaI/netI 0.0383
_diffrn_reflns_limit_h_max 6
_diffrn_reflns_limit_h_min -6
_diffrn_reflns_limit_k_max 5
_diffrn_reflns_limit_k_min -5
_diffrn_reflns_limit_l_max 16
_diffrn_reflns_limit_l_min -14
_diffrn_reflns_number 2280
_diffrn_reflns_theta_full 23.35
_diffrn_reflns_theta_max 23.35
_diffrn_reflns_theta_min 2.70
_exptl_absorpt_coefficient_mu 5.159
_exptl_absorpt_correction_type empirical
_exptl_absorpt_process_details 'Sheldrick, G. M. SADABS User Guide; Univ Gottingen: Gottingen, Germany, 1995'
_exptl_crystal_colour 'light green'
_exptl_crystal_density_diffrn 2.838
_exptl_crystal_density_meas ?
_exptl_crystal_density_method .
_exptl_crystal_description platelet
_exptl_crystal_F_000 340
_exptl_crystal_size_max .260
_exptl_crystal_size_mid .195
_exptl_crystal_size_min .050
_refine_diff_density_max 2.591
_refine_diff_density_min -1.732
_refine_diff_density_rms 0.321
_refine_ls_extinction_method none
_refine_ls_goodness_of_fit_ref 1.128
_refine_ls_hydrogen_treatment mixed
_refine_ls_matrix_type full
_refine_ls_number_parameters 76
_refine_ls_number_reflns 568
_refine_ls_number_restraints 4
_refine_ls_restrained_S_all 1.124
_refine_ls_R_factor_all 0.0730
_refine_ls_R_factor_gt 0.0719
_refine_ls_shift/su_max 0.000
_refine_ls_shift/su_mean 0.000
_refine_ls_structure_factor_coef Fsqd
_refine_ls_weighting_details 'calc w=1/[\s^2^(Fo^2^)+(0.1035P)^2^+15.9502P] where P=(Fo^2^+2Fc^2^)/3'
_refine_ls_weighting_scheme calc
_refine_ls_wR_factor_gt 0.1905
_refine_ls_wR_factor_ref 0.1912
_reflns_number_gt 545
_reflns_number_total 568
_reflns_threshold_expression >2sigma(I)
_cod_data_source_file ic0618302si20061027_124010.cif
_cod_data_source_block sad123
_cod_depositor_comments
;
The following automatic conversions were performed:
'_symmetry_cell_setting' value 'Monoclinic' changed to 'monoclinic'
according to '/home/saulius/struct/CIF-dictionaries/cif_core.dic'
dictionary named 'cif_core.dic' version 2.4.1 from 2010-06-29.

Automatic conversion script
Id: cif_fix_enum 1527 2010-12-29 10:47:43Z saulius 
;
_cod_original_cell_volume 397.28(13)
_cod_original_formula_sum 'C1 H4 Ni1 O4 P1'
_cod_database_code 4307289

loop_
_symmetry_equiv_pos_as_xyz
'x, y, z'
'-x+1/2, y+1/2, -z+1/2'
'-x, -y, -z'
'x-1/2, -y-1/2, z-1/2'

loop_
_atom_site_label
_atom_site_type_symbol
_atom_site_fract_x
_atom_site_fract_y
_atom_site_fract_z
_atom_site_U_iso_or_equiv
_atom_site_adp_type
_atom_site_occupancy
_atom_site_symmetry_multiplicity
_atom_site_calc_flag
_atom_site_refinement_flags
_atom_site_disorder_assembly
_atom_site_disorder_group
Ni1 Ni 0.5052(2) 0.1075(4) 0.26130(10) 0.0073(7) Uani 1 1 d . . .
P2 P 0.4549(5) 0.5360(7) 0.1413(2) 0.0057(9) Uani 1 1 d . . .
O1 O 0.2443(14) -0.1125(18) 0.3145(5) 0.0088(19) Uani 1 1 d . . .
O2 O 0.8094(14) -0.1072(19) 0.3165(5) 0.0097(19) Uani 1 1 d . . .
O3 O 0.4609(14) -0.147(2) 0.1513(6) 0.012(2) Uani 1 1 d . . .
O4 O 0.5459(17) 0.388(2) 0.3665(6) 0.016(2) Uani 1 1 d D . .
H4A H 0.61(3) 0.538(18) 0.349(10) 0.019 Uiso 1 1 d D . .
H4B H 0.43(2) 0.50(3) 0.344(9) 0.019 Uiso 1 1 d D . .
C1 C 0.400(2) 0.445(3) 0.0257(9) 0.013(3) Uani 1 1 d D . .
H1A H 0.40(2) 0.266(6) 0.020(9) 0.015 Uiso 1 1 d D . .
H1B H 0.260(12) 0.49(3) 0.000(8) 0.015 Uiso 1 1 d D . .

loop_
_atom_site_aniso_label
_atom_site_aniso_U_11
_atom_site_aniso_U_22
_atom_site_aniso_U_33
_atom_site_aniso_U_23
_atom_site_aniso_U_13
_atom_site_aniso_U_12
Ni1 0.0073(10) 0.0081(10) 0.0063(10) -0.0009(6) 0.0006(6) 0.0000(6)
P2 0.0048(15) 0.0064(18) 0.0063(17) -0.0012(13) 0.0021(12) -0.0007(12)
O1 0.007(4) 0.008(4) 0.010(4) 0.001(4) -0.001(3) 0.000(3)
O2 0.006(4) 0.017(5) 0.007(4) 0.009(4) 0.003(3) 0.003(4)
O3 0.008(4) 0.016(5) 0.012(4) -0.009(4) 0.000(3) -0.004(4)
O4 0.017(5) 0.011(5) 0.019(5) 0.000(4) -0.001(4) 0.000(4)
C1 0.009(6) 0.013(7) 0.016(7) -0.005(6) 0.001(5) 0.000(6)

loop_
_atom_type_symbol
_atom_type_description
_atom_type_scat_dispersion_real
_atom_type_scat_dispersion_imag
_atom_type_scat_source
C C 0.0033 0.0016 'International Tables Vol C Tables 4.2.6.8 and 6.1.1.4'
H H 0.0000 0.0000 'International Tables Vol C Tables 4.2.6.8 and 6.1.1.4'
O O 0.0106 0.0060 'International Tables Vol C Tables 4.2.6.8 and 6.1.1.4'
P P 0.1023 0.0942 'International Tables Vol C Tables 4.2.6.8 and 6.1.1.4'
Ni Ni 0.3393 1.1124 'International Tables Vol C Tables 4.2.6.8 and 6.1.1.4'

loop_
_geom_angle_atom_site_label_1
_geom_angle_atom_site_label_2
_geom_angle_atom_site_label_3
_geom_angle
_geom_angle_site_symmetry_1
_geom_angle_site_symmetry_3
_geom_angle_publ_flag
O2 Ni1 O3 92.2(4) . . ?
O2 Ni1 O1 100.4(3) . . ?
O3 Ni1 O1 91.2(3) . . ?
O2 Ni1 O4 90.5(4) . . ?
O3 Ni1 O4 176.1(4) . . ?
O1 Ni1 O4 91.1(3) . . ?
O2 Ni1 O1 164.7(3) . 2 ?
O3 Ni1 O1 86.0(3) . 2 ?
O1 Ni1 O1 94.8(2) . 2 ?
O4 Ni1 O1 90.7(3) . 2 ?
O2 Ni1 O2 95.7(2) . 2_655 ?
O3 Ni1 O2 85.7(3) . 2_655 ?
O1 Ni1 O2 163.7(3) . 2_655 ?
O4 Ni1 O2 91.2(3) . 2_655 ?
O1 Ni1 O2 69.1(3) 2 2_655 ?
O2 Ni1 P2 130.0(2) . . ?
O3 Ni1 P2 84.1(3) . . ?
O1 Ni1 P2 129.5(2) . . ?
O4 Ni1 P2 92.0(3) . . ?
O1 Ni1 P2 34.8(2) 2 . ?
O2 Ni1 P2 34.3(2) 2_655 . ?
O3 P2 O2 113.0(5) 1_565 2_655 ?
O3 P2 O1 114.4(5) 1_565 2 ?
O2 P2 O1 104.1(5) 2_655 2 ?
O3 P2 C1 109.6(6) 1_565 . ?
O2 P2 C1 108.4(5) 2_655 . ?
O1 P2 C1 106.9(5) 2 . ?
O3 P2 Ni1 132.4(4) 1_565 . ?
O2 P2 Ni1 52.6(3) 2_655 . ?
O1 P2 Ni1 51.6(3) 2 . ?
C1 P2 Ni1 118.0(5) . . ?
P2 O1 Ni1 122.7(5) 2_545 . ?
P2 O1 Ni1 93.6(4) 2_545 2_545 ?
Ni1 O1 Ni1 123.0(4) . 2_545 ?
P2 O2 Ni1 124.2(5) 2_645 . ?
P2 O2 Ni1 93.1(4) 2_645 2_645 ?
Ni1 O2 Ni1 121.3(4) . 2_645 ?
P2 O3 Ni1 131.7(6) 1_545 . ?
C1 C1 P2 112.9(12) 3_665 . ?

loop_
_geom_bond_atom_site_label_1
_geom_bond_atom_site_label_2
_geom_bond_distance
_geom_bond_site_symmetry_2
_geom_bond_publ_flag
Ni1 O2 2.048(8) . ?
Ni1 O3 2.048(8) . ?
Ni1 O1 2.051(8) . ?
Ni1 O4 2.066(9) . ?
Ni1 O1 2.132(8) 2 ?
Ni1 O2 2.158(8) 2_655 ?
Ni1 P2 2.714(4) . ?
P2 O3 1.503(10) 1_565 ?
P2 O2 1.533(9) 2_655 ?
P2 O1 1.550(9) 2 ?
P2 C1 1.797(14) . ?
O1 P2 1.550(9) 2_545 ?
O1 Ni1 2.132(8) 2_545 ?
O2 P2 1.533(9) 2_645 ?
O2 Ni1 2.158(8) 2_645 ?
O3 P2 1.503(10) 1_545 ?
C1 C1 1.54(3) 3_665 ?
